data_4080014
loop_
_publ_author_name
'Fecker, Ann Christin'
'Gl\"uckner, Andreas'
'Daniliuc, Constantin G.'
'Freytag, Matthias'
'Jones, Peter G.'
'Walter, Marc D.'

_publ_section_title
;
 Synthesis and Coordination Chemistry of an Enantiomerically Pure
 Pentadienyl Ligand
;
_journal_issue 3
_journal_name_full Organometallics
_journal_page_first 874
_journal_paper_doi 10.1021/om301189g
_journal_volume 32
_journal_year 2013
_chemical_absolute_configuration ad
_chemical_formula_sum 'C25 H43 K O6'
_chemical_formula_weight 478.69
_space_group_IT_number 19
_symmetry_cell_setting orthorhombic
_symmetry_space_group_name_Hall 'P 2ac 2ab'
_symmetry_space_group_name_H-M 'P 21 21 21'
_atom_sites_solution_hydrogens geom
_atom_sites_solution_primary direct
_atom_sites_solution_secondary difmap
_audit_creation_method SHELXL-97
_cell_angle_alpha 90.00
_cell_angle_beta 90.00
_cell_angle_gamma 90.00
_cell_formula_units_Z 4
_cell_length_a 9.6598(3)
_cell_length_b 13.2279(3)
_cell_length_c 20.7805(7)
_cell_measurement_reflns_used 13547
_cell_measurement_temperature 100(2)
_cell_measurement_theta_max 29.2906
_cell_measurement_theta_min 2.3204
_cell_volume 2655.31(14)
_computing_cell_refinement
; 
CrysAlisPro, Oxford Diffraction Ltd., 
Version 1.171.35.19 (release 27-10-2011 CrysAlis171 .NET) 
(compiled Oct 27 2011,15:02:11) 
;
_computing_data_collection
; 
CrysAlisPro, Oxford Diffraction Ltd., 
Version 1.171.35.19 (release 27-10-2011 CrysAlis171 .NET) 
(compiled Oct 27 2011,15:02:11) 
;
_computing_data_reduction
; 
CrysAlisPro, Oxford Diffraction Ltd., 
Version 1.171.35.19 (release 27-10-2011 CrysAlis171 .NET) 
(compiled Oct 27 2011,15:02:11) 
;
_computing_molecular_graphics 'Bruker XP'
_computing_publication_material SHELXL-97
_computing_structure_refinement 'SHELXL-97 (Sheldrick, 1997)'
_computing_structure_solution 'SHELXS-97 (Sheldrick, 1990)'
_diffrn_ambient_temperature 100(2)
_diffrn_detector_area_resol_mean 16.1419
_diffrn_measured_fraction_theta_full 0.999
_diffrn_measured_fraction_theta_max 0.999
_diffrn_measurement_device_type 'Xcalibur, Eos'
_diffrn_measurement_method '\w scans'
_diffrn_radiation_monochromator graphite
_diffrn_radiation_source 'Oxford Diffraction Enhance (Mo) X-ray Source'
_diffrn_radiation_type 'Mo K\a'
_diffrn_radiation_wavelength 0.71073
_diffrn_reflns_av_R_equivalents 0.0651
_diffrn_reflns_av_sigmaI/netI 0.0381
_diffrn_reflns_limit_h_max 12
_diffrn_reflns_limit_h_min -12
_diffrn_reflns_limit_k_max 17
_diffrn_reflns_limit_k_min -17
_diffrn_reflns_limit_l_max 27
_diffrn_reflns_limit_l_min -27
_diffrn_reflns_number 93305
_diffrn_reflns_theta_full 28.27
_diffrn_reflns_theta_max 28.27
_diffrn_reflns_theta_min 2.33
_exptl_absorpt_coefficient_mu 0.235
_exptl_absorpt_correction_T_max 1.00000
_exptl_absorpt_correction_T_min 0.95966
_exptl_absorpt_correction_type multi-scan
_exptl_absorpt_process_details
; 
CrysAlisPro, Oxford Diffraction Ltd., 
Version 1.171.35.19 (release 27-10-2011 CrysAlis171 .NET) 
(compiled Oct 27 2011,15:02:11) 
;
_exptl_crystal_colour yellow
_exptl_crystal_density_diffrn 1.197
_exptl_crystal_density_method 'not measured'
_exptl_crystal_description prism
_exptl_crystal_F_000 1040
_exptl_crystal_size_max 0.30
_exptl_crystal_size_mid 0.15
_exptl_crystal_size_min 0.10
_refine_diff_density_max 0.171
_refine_diff_density_min -0.182
_refine_diff_density_rms 0.038
_refine_ls_abs_structure_details 'Flack H D (1983), Acta Cryst. A39, 876-881'
_refine_ls_abs_structure_Flack 0.00(3)
_refine_ls_extinction_method none
_refine_ls_goodness_of_fit_ref 1.015
_refine_ls_hydrogen_treatment mixed
_refine_ls_matrix_type full
_refine_ls_number_parameters 308
_refine_ls_number_reflns 6551
_refine_ls_number_restraints 0
_refine_ls_restrained_S_all 1.015
_refine_ls_R_factor_all 0.0553
_refine_ls_R_factor_gt 0.0371
_refine_ls_shift/su_max 0.002
_refine_ls_shift/su_mean 0.000
_refine_ls_structure_factor_coef Fsqd
_refine_ls_weighting_details 'calc w=1/[\s^2^(Fo^2^)+(0.0281P)^2^+0.5577P] where P=(Fo^2^+2Fc^2^)/3'
_refine_ls_weighting_scheme calc
_refine_ls_wR_factor_gt 0.0683
_refine_ls_wR_factor_ref 0.0743
_reflns_number_gt 5436
_reflns_number_total 6551
_reflns_threshold_expression >2sigma(I)
_cod_data_source_file om301189g_si_002.cif
_cod_data_source_block complex4
_cod_depositor_comments
;
The following automatic conversions were performed:

data name '_iucr_refine_instruction_details' was replaced with
'_iucr_refine_instructions_details' as specified in the replacement
file 'data/replacement-values/replacement_tags.lst'.

Automatic conversion script
Id: cif_correct_tags 9268 2022-04-12 08:56:07Z antanas 
;
_cod_original_cell_volume 2655.29(14)
_cod_database_code 4080014

loop_
_symmetry_equiv_pos_as_xyz
'x, y, z'
'-x+1/2, -y, z+1/2'
'-x, y+1/2, -z+1/2'
'x+1/2, -y+1/2, -z'

loop_
_atom_site_label
_atom_site_type_symbol
_atom_site_fract_x
_atom_site_fract_y
_atom_site_fract_z
_atom_site_U_iso_or_equiv
_atom_site_adp_type
_atom_site_occupancy
_atom_site_symmetry_multiplicity
_atom_site_calc_flag
_atom_site_refinement_flags
K K 0.75682(4) 0.43240(3) 0.081001(16) 0.02441(8) Uani 1 1 d .
O1 O 0.66289(13) 0.37573(11) -0.04341(6) 0.0408(3) Uani 1 1 d .
O2 O 0.67702(13) 0.22197(10) 0.04726(7) 0.0415(3) Uani 1 1 d .
O3 O 0.78969(12) 0.26799(8) 0.16745(6) 0.0311(3) Uani 1 1 d .
O4 O 0.99477(12) 0.41395(8) 0.17560(5) 0.0260(3) Uani 1 1 d .
O5 O 0.98401(11) 0.56673(9) 0.08334(6) 0.0278(2) Uani 1 1 d .
O6 O 0.85191(13) 0.53724(11) -0.03550(6) 0.0405(4) Uani 1 1 d .
C1 C 0.43660(19) 0.43005(15) 0.11418(11) 0.0353(4) Uani 1 1 d .
H1A H 0.378(2) 0.3732(18) 0.1060(10) 0.055(6) Uiso 1 1 d .
H1B H 0.4756(18) 0.4302(14) 0.1571(9) 0.026(5) Uiso 1 1 d .
C2 C 0.45180(16) 0.50729(12) 0.07089(9) 0.0260(4) Uani 1 1 d .
C3 C 0.53042(16) 0.59760(12) 0.07791(9) 0.0223(3) Uani 1 1 d .
H3 H 0.5212(17) 0.6442(13) 0.0423(9) 0.025(5) Uiso 1 1 d .
C4 C 0.60397(16) 0.63449(12) 0.13210(8) 0.0214(3) Uani 1 1 d .
C5 C 0.63334(18) 0.59029(13) 0.19017(8) 0.0271(4) Uani 1 1 d .
H5 H 0.6014(19) 0.5250(14) 0.1993(9) 0.032(5) Uiso 1 1 d .
C6 C 0.69138(19) 0.65332(14) 0.24492(8) 0.0318(4) Uani 1 1 d .
H6A H 0.7779 0.6220 0.2608 0.038 Uiso 1 1 calc R
H6B H 0.6241 0.6545 0.2809 0.038 Uiso 1 1 calc R
C7 C 0.72101(17) 0.76111(14) 0.22330(8) 0.0310(4) Uani 1 1 d .
H7 H 0.7633 0.8063 0.2565 0.037 Uiso 1 1 calc R
C8 C 0.79874(17) 0.75550(13) 0.15799(8) 0.0273(4) Uani 1 1 d .
H8A H 0.8589 0.6954 0.1530 0.033 Uiso 1 1 calc R
H8B H 0.8478 0.8184 0.1459 0.033 Uiso 1 1 calc R
C9 C 0.65258(17) 0.74410(12) 0.12760(8) 0.0227(3) Uani 1 1 d .
H9 H 0.6406 0.7766 0.0845 0.027 Uiso 1 1 calc R
C10 C 0.59466(18) 0.80602(13) 0.18605(8) 0.0277(4) Uani 1 1 d .
C11 C 0.6080(2) 0.92016(13) 0.17592(10) 0.0376(4) Uani 1 1 d .
H11A H 0.5372 0.9429 0.1454 0.056 Uiso 1 1 calc R
H11B H 0.7000 0.9357 0.1588 0.056 Uiso 1 1 calc R
H11C H 0.5953 0.9550 0.2171 0.056 Uiso 1 1 calc R
C12 C 0.44987(18) 0.78298(14) 0.21063(8) 0.0314(4) Uani 1 1 d .
H12A H 0.4378 0.7096 0.2142 0.047 Uiso 1 1 calc R
H12B H 0.3813 0.8104 0.1806 0.047 Uiso 1 1 calc R
H12C H 0.4372 0.8141 0.2530 0.047 Uiso 1 1 calc R
C13 C 0.37856(18) 0.49676(14) 0.00640(9) 0.0340(4) Uani 1 1 d .
H13A H 0.4460 0.4779 -0.0267 0.051 Uiso 1 1 calc R
H13B H 0.3353 0.5613 -0.0051 0.051 Uiso 1 1 calc R
H13C H 0.3072 0.4443 0.0095 0.051 Uiso 1 1 calc R
C14 C 0.6282(2) 0.27410(18) -0.05922(11) 0.0582(7) Uani 1 1 d .
H14A H 0.7115 0.2378 -0.0746 0.070 Uiso 1 1 calc R
H14B H 0.5582 0.2732 -0.0940 0.070 Uiso 1 1 calc R
C15 C 0.5721(2) 0.22356(16) -0.00116(13) 0.0547(7) Uani 1 1 d .
H15A H 0.4900 0.2606 0.0147 0.066 Uiso 1 1 calc R
H15B H 0.5436 0.1536 -0.0118 0.066 Uiso 1 1 calc R
C16 C 0.6276(2) 0.17614(14) 0.10468(12) 0.0469(6) Uani 1 1 d .
H16A H 0.5912 0.1078 0.0951 0.056 Uiso 1 1 calc R
H16B H 0.5516 0.2171 0.1231 0.056 Uiso 1 1 calc R
C17 C 0.7438(2) 0.16886(12) 0.15165(10) 0.0394(4) Uani 1 1 d .
H17A H 0.7123 0.1335 0.1910 0.047 Uiso 1 1 calc R
H17B H 0.8210 0.1297 0.1327 0.047 Uiso 1 1 calc R
C18 C 0.88741(18) 0.26800(13) 0.21883(9) 0.0310(4) Uani 1 1 d .
H18A H 0.9694 0.2272 0.2069 0.037 Uiso 1 1 calc R
H18B H 0.8454 0.2382 0.2579 0.037 Uiso 1 1 calc R
C19 C 0.92943(17) 0.37513(13) 0.23159(8) 0.0283(4) Uani 1 1 d .
H19A H 0.8470 0.4163 0.2422 0.034 Uiso 1 1 calc R
H19B H 0.9941 0.3778 0.2685 0.034 Uiso 1 1 calc R
C20 C 1.05346(18) 0.51084(13) 0.18689(8) 0.0287(4) Uani 1 1 d .
H20A H 1.1327 0.5049 0.2169 0.034 Uiso 1 1 calc R
H20B H 0.9836 0.5560 0.2066 0.034 Uiso 1 1 calc R
C21 C 1.10136(17) 0.55408(14) 0.12392(9) 0.0305(4) Uani 1 1 d .
H21A H 1.1472 0.6201 0.1311 0.037 Uiso 1 1 calc R
H21B H 1.1688 0.5078 0.1034 0.037 Uiso 1 1 calc R
C22 C 1.01275(19) 0.62738(16) 0.02838(9) 0.0365(4) Uani 1 1 d .
H22A H 1.0879 0.5964 0.0027 0.044 Uiso 1 1 calc R
H22B H 1.0430 0.6956 0.0420 0.044 Uiso 1 1 calc R
C23 C 0.88379(19) 0.63495(16) -0.01116(9) 0.0401(5) Uani 1 1 d .
H23A H 0.8064 0.6601 0.0156 0.048 Uiso 1 1 calc R
H23B H 0.8980 0.6828 -0.0472 0.048 Uiso 1 1 calc R
C24 C 0.7344(2) 0.53832(18) -0.07673(9) 0.0501(6) Uani 1 1 d .
H24A H 0.7530 0.5814 -0.1147 0.060 Uiso 1 1 calc R
H24B H 0.6535 0.5665 -0.0536 0.060 Uiso 1 1 calc R
C25 C 0.7043(2) 0.4327(2) -0.09769(9) 0.0568(7) Uani 1 1 d .
H25A H 0.6297 0.4327 -0.1304 0.068 Uiso 1 1 calc R
H25B H 0.7881 0.4023 -0.1172 0.068 Uiso 1 1 calc R

loop_
_atom_site_aniso_label
_atom_site_aniso_U_11
_atom_site_aniso_U_22
_atom_site_aniso_U_33
_atom_site_aniso_U_23
_atom_site_aniso_U_13
_atom_site_aniso_U_12
K 0.02087(16) 0.02684(16) 0.02554(16) -0.00091(15) -0.00065(16) 0.00175(15)
O1 0.0378(7) 0.0551(9) 0.0294(7) -0.0173(7) -0.0035(6) 0.0119(7)
O2 0.0331(7) 0.0318(7) 0.0594(9) -0.0148(7) -0.0158(7) 0.0062(6)
O3 0.0287(7) 0.0205(6) 0.0442(8) 0.0027(5) -0.0028(5) -0.0010(5)
O4 0.0273(6) 0.0254(6) 0.0255(6) 0.0027(5) 0.0000(5) -0.0006(5)
O5 0.0208(5) 0.0353(6) 0.0273(6) 0.0103(6) 0.0014(5) -0.0013(5)
O6 0.0259(6) 0.0676(10) 0.0281(7) 0.0093(7) -0.0001(6) 0.0026(6)
C1 0.0251(9) 0.0238(9) 0.0571(13) 0.0013(10) 0.0018(9) -0.0025(8)
C2 0.0171(7) 0.0241(8) 0.0366(10) -0.0036(8) 0.0028(7) 0.0021(6)
C3 0.0240(8) 0.0217(8) 0.0212(8) 0.0026(7) 0.0006(7) 0.0009(6)
C4 0.0227(8) 0.0200(8) 0.0216(8) 0.0024(7) 0.0020(7) 0.0028(7)
C5 0.0308(9) 0.0252(9) 0.0253(9) 0.0079(7) 0.0025(7) 0.0025(7)
C6 0.0310(9) 0.0443(11) 0.0202(9) 0.0051(8) -0.0002(7) 0.0121(8)
C7 0.0292(10) 0.0367(10) 0.0271(9) -0.0083(8) -0.0076(7) 0.0047(8)
C8 0.0263(9) 0.0273(9) 0.0284(9) -0.0014(7) -0.0042(7) -0.0006(7)
C9 0.0259(8) 0.0209(8) 0.0215(8) 0.0034(7) -0.0038(7) -0.0010(7)
C10 0.0288(9) 0.0270(9) 0.0273(9) -0.0043(7) -0.0062(7) 0.0017(7)
C11 0.0375(10) 0.0270(9) 0.0484(12) -0.0092(9) -0.0055(9) 0.0019(8)
C12 0.0305(9) 0.0347(10) 0.0291(9) -0.0018(8) -0.0018(8) 0.0074(8)
C13 0.0228(9) 0.0355(10) 0.0436(11) -0.0125(9) 0.0009(8) -0.0032(8)
C14 0.0586(14) 0.0587(14) 0.0573(15) -0.0391(13) -0.0330(12) 0.0320(12)
C15 0.0468(13) 0.0325(11) 0.0848(18) -0.0228(12) -0.0343(13) 0.0095(10)
C16 0.0367(11) 0.0225(9) 0.0815(17) -0.0074(10) -0.0026(11) -0.0045(8)
C17 0.0359(10) 0.0212(8) 0.0611(12) 0.0006(8) 0.0023(11) -0.0001(9)
C18 0.0270(9) 0.0299(9) 0.0360(10) 0.0089(8) 0.0016(8) 0.0056(8)
C19 0.0259(9) 0.0330(10) 0.0258(9) 0.0076(8) -0.0018(7) 0.0025(8)
C20 0.0278(9) 0.0275(9) 0.0308(9) 0.0006(8) -0.0098(8) -0.0027(7)
C21 0.0208(8) 0.0321(9) 0.0386(10) 0.0068(8) -0.0028(7) -0.0025(8)
C22 0.0283(10) 0.0445(11) 0.0367(11) 0.0163(9) 0.0062(8) -0.0016(9)
C23 0.0288(10) 0.0558(12) 0.0358(11) 0.0208(10) 0.0043(8) 0.0013(9)
C24 0.0315(10) 0.0948(17) 0.0240(9) 0.0222(11) -0.0014(9) -0.0050(11)
C25 0.0320(10) 0.117(2) 0.0213(10) -0.0159(12) 0.0002(7) 0.0082(13)

loop_
_atom_type_symbol
_atom_type_description
_atom_type_scat_dispersion_real
_atom_type_scat_dispersion_imag
_atom_type_scat_source
C C 0.0033 0.0016 'International Tables Vol C Tables 4.2.6.8 and 6.1.1.4'
H H 0.0000 0.0000 'International Tables Vol C Tables 4.2.6.8 and 6.1.1.4'
O O 0.0106 0.0060 'International Tables Vol C Tables 4.2.6.8 and 6.1.1.4'
K K 0.2009 0.2494 'International Tables Vol C Tables 4.2.6.8 and 6.1.1.4'

loop_
_geom_angle_atom_site_label_1
_geom_angle_atom_site_label_2
_geom_angle_atom_site_label_3
_geom_angle
O5 K O3 112.59(3)
O5 K O1 115.46(4)
O3 K O1 114.18(4)
O5 K O6 58.27(4)
O3 K O6 148.03(4)
O1 K O6 58.29(4)
O5 K O2 142.64(4)
O3 K O2 57.37(4)
O1 K O2 57.00(4)
O6 K O2 109.20(4)
O5 K O4 56.69(3)
O3 K O4 56.20(3)
O1 K O4 144.13(4)
O6 K O4 109.57(3)
O2 K O4 105.90(3)
O5 K C3 96.04(4)
O3 K C3 129.32(4)
O1 K C3 86.66(4)
O6 K C3 82.55(4)
O2 K C3 118.26(4)
O4 K C3 127.30(4)
O5 K C2 122.41(4)
O3 K C2 113.08(4)
O1 K C2 73.77(4)
O6 K C2 95.17(4)
O2 K C2 92.10(4)
O4 K C2 141.78(4)
C3 K C2 26.50(4)
O5 K C1 139.54(5)
O3 K C1 87.94(4)
O1 K C1 83.32(5)
O6 K C1 119.28(5)
O2 K C1 77.82(5)
O4 K C1 126.70(5)
C3 K C1 47.25(5)
C2 K C1 25.15(5)
O5 K C4 80.15(4)
O3 K C4 118.47(4)
O1 K C4 111.79(4)
O6 K C4 91.32(4)
O2 K C4 137.17(4)
O4 K C4 101.52(4)
C3 K C4 25.78(4)
C2 K C4 47.73(4)
C1 K C4 59.40(5)
O5 K C5 82.59(4)
O3 K C5 95.17(4)
O1 K C5 132.53(4)
O6 K C5 112.34(4)
O2 K C5 131.29(4)
O4 K C5 83.08(4)
C3 K C5 46.58(4)
C2 K C5 60.28(4)
C1 K C5 60.32(5)
C4 K C5 24.17(4)
O5 K C23 42.14(4)
O3 K C23 152.86(4)
O1 K C23 79.44(5)
O6 K C23 23.33(4)
O2 K C23 132.53(5)
O4 K C23 98.62(4)
C3 K C23 72.35(5)
C2 K C23 92.92(5)
C1 K C23 117.82(5)
C4 K C23 73.02(5)
C5 K C23 91.04(5)
C25 O1 C14 112.67(17)
C25 O1 K 119.66(12)
C14 O1 K 122.30(12)
C16 O2 C15 111.09(16)
C16 O2 K 106.77(10)
C15 O2 K 109.66(11)
C17 O3 C18 112.29(13)
C17 O3 K 121.69(11)
C18 O3 K 123.24(9)
C19 O4 C20 111.61(13)
C19 O4 K 102.90(9)
C20 O4 K 109.67(9)
C21 O5 C22 112.74(12)
C21 O5 K 123.74(9)
C22 O5 K 119.50(10)
C23 O6 C24 112.21(16)
C23 O6 K 101.75(10)
C24 O6 K 104.57(10)
C2 C1 K 75.23(10)
C1 C2 C3 128.04(17)
C1 C2 C13 117.41(16)
C3 C2 C13 114.54(15)
C1 C2 K 79.62(10)
C3 C2 K 75.84(9)
C13 C2 K 118.03(10)
C4 C3 C2 129.62(16)
C4 C3 K 82.67(9)
C2 C3 K 77.66(9)
C5 C4 C3 131.00(15)
C5 C4 C9 113.28(15)
C3 C4 C9 115.62(14)
C5 C4 K 80.90(10)
C3 C4 K 71.55(9)
C9 C4 K 128.65(10)
C4 C5 C6 120.14(15)
C4 C5 K 74.93(10)
C6 C5 K 136.73(11)
C5 C6 C7 111.27(14)
C6 C7 C8 107.71(14)
C6 C7 C10 110.82(14)
C8 C7 C10 87.87(13)
C7 C8 C9 85.44(12)
C4 C9 C8 110.29(13)
C4 C9 C10 109.81(13)
C8 C9 C10 87.64(12)
C12 C10 C11 108.76(15)
C12 C10 C7 118.43(15)
C11 C10 C7 112.18(15)
C12 C10 C9 118.95(14)
C11 C10 C9 112.27(15)
C7 C10 C9 84.63(12)
O1 C14 C15 108.91(17)
O2 C15 C14 108.74(19)
O2 C16 C17 108.94(16)
O3 C17 C16 109.03(14)
O3 C18 C19 108.19(13)
O4 C19 C18 108.52(15)
O4 C20 C21 108.83(14)
O5 C21 C20 108.41(13)
O5 C22 C23 108.43(14)
O6 C23 C22 108.36(16)
O6 C23 K 54.92(8)
C22 C23 K 86.58(10)
O6 C24 C25 108.75(17)
O1 C25 C24 108.73(15)

loop_
_geom_bond_atom_site_label_1
_geom_bond_atom_site_label_2
_geom_bond_distance
K O5 2.8242(11)
K O3 2.8387(12)
K O1 2.8406(13)
K O6 2.9373(13)
K O2 2.9722(13)
K O4 3.0343(12)
K C3 3.0923(16)
K C2 3.1156(16)
K C1 3.1693(18)
K C4 3.2332(16)
K C5 3.3063(18)
K C23 3.5143(19)
O1 C25 1.414(3)
O1 C14 1.424(3)
O2 C16 1.421(3)
O2 C15 1.428(2)
O3 C17 1.422(2)
O3 C18 1.425(2)
O4 C19 1.4198(19)
O4 C20 1.421(2)
O5 C21 1.4227(19)
O5 C22 1.423(2)
O6 C23 1.422(3)
O6 C24 1.423(2)
C1 C2 1.369(3)
C2 C3 1.423(2)
C2 C13 1.522(2)
C3 C4 1.418(2)
C4 C5 1.371(2)
C4 C9 1.527(2)
C5 C6 1.518(3)
C6 C7 1.522(3)
C7 C8 1.553(2)
C7 C10 1.563(2)
C8 C9 1.554(2)
C9 C10 1.568(2)
C10 C12 1.520(2)
C10 C11 1.530(2)
C14 C15 1.482(4)
C16 C17 1.491(3)
C18 C19 1.498(2)
C20 C21 1.501(2)
C22 C23 1.496(3)
C24 C25 1.492(3)

loop_
_geom_torsion_atom_site_label_1
_geom_torsion_atom_site_label_2
_geom_torsion_atom_site_label_3
_geom_torsion_atom_site_label_4
_geom_torsion
O5 K O1 C25 -15.99(14)
O3 K O1 C25 -148.85(13)
O6 K O1 C25 -4.20(13)
O2 K O1 C25 -153.76(14)
O4 K O1 C25 -83.68(15)
C3 K O1 C25 79.12(14)
C2 K O1 C25 102.67(14)
C1 K O1 C25 126.44(14)
C4 K O1 C25 73.23(14)
C5 K O1 C25 88.07(14)
C23 K O1 C25 6.46(13)
O5 K O1 C14 136.24(14)
O3 K O1 C14 3.38(15)
O6 K O1 C14 148.04(15)
O2 K O1 C14 -1.53(13)
O4 K O1 C14 68.55(16)
C3 K O1 C14 -128.65(14)
C2 K O1 C14 -105.09(14)
C1 K O1 C14 -81.32(14)
C4 K O1 C14 -134.54(14)
C5 K O1 C14 -119.69(14)
C23 K O1 C14 158.69(15)
O5 K O2 C16 119.43(11)
O3 K O2 C16 34.42(10)
O1 K O2 C16 -150.90(12)
O6 K O2 C16 -178.05(11)
O4 K O2 C16 64.04(11)
C3 K O2 C16 -86.25(11)
C2 K O2 C16 -81.84(11)
C1 K O2 C16 -61.00(11)
C4 K O2 C16 -63.74(13)
C5 K O2 C16 -30.75(12)
C23 K O2 C16 -177.74(10)
O5 K O2 C15 -120.12(13)
O3 K O2 C15 154.86(15)
O1 K O2 C15 -30.46(13)
O6 K O2 C15 -57.60(14)
O4 K O2 C15 -175.51(14)
C3 K O2 C15 34.20(15)
C2 K O2 C15 38.61(14)
C1 K O2 C15 59.44(14)
C4 K O2 C15 56.70(16)
C5 K O2 C15 89.70(15)
C23 K O2 C15 -57.29(15)
O5 K O3 C17 -142.60(12)
O1 K O3 C17 -8.39(13)
O6 K O3 C17 -76.74(15)
O2 K O3 C17 -3.50(12)
O4 K O3 C17 -148.60(14)
C3 K O3 C17 98.17(13)
C2 K O3 C17 73.46(13)
C1 K O3 C17 73.34(13)
C4 K O3 C17 126.54(13)
C5 K O3 C17 133.29(13)
C23 K O3 C17 -124.20(14)
O5 K O3 C18 17.05(12)
O1 K O3 C18 151.25(11)
O6 K O3 C18 82.90(14)
O2 K O3 C18 156.14(13)
O4 K O3 C18 11.04(11)
C3 K O3 C18 -102.18(12)
C2 K O3 C18 -126.90(11)
C1 K O3 C18 -127.02(12)
C4 K O3 C18 -73.81(12)
C5 K O3 C18 -67.07(12)
C23 K O3 C18 35.44(16)
O5 K O4 C19 146.78(10)
O3 K O4 C19 -39.86(9)
O1 K O4 C19 -124.99(10)
O6 K O4 C19 172.42(9)
O2 K O4 C19 -69.93(10)
C3 K O4 C19 76.79(10)
C2 K O4 C19 45.12(12)
C1 K O4 C19 16.56(11)
C4 K O4 C19 76.82(10)
C5 K O4 C19 61.12(10)
C23 K O4 C19 151.13(10)
O5 K O4 C20 27.89(10)
O3 K O4 C20 -158.74(11)
O1 K O4 C20 116.12(11)
O6 K O4 C20 53.53(11)
O2 K O4 C20 171.19(10)
C3 K O4 C20 -42.09(11)
C2 K O4 C20 -73.77(12)
C1 K O4 C20 -102.32(11)
C4 K O4 C20 -42.06(10)
C5 K O4 C20 -57.77(10)
C23 K O4 C20 32.24(11)
O3 K O5 C21 -0.68(13)
O1 K O5 C21 -134.27(12)
O6 K O5 C21 -146.07(13)
O2 K O5 C21 -66.01(14)
O4 K O5 C21 5.28(11)
C3 K O5 C21 136.56(12)
C2 K O5 C21 139.42(12)
C1 K O5 C21 114.65(13)
C4 K O5 C21 116.18(12)
C5 K O5 C21 91.85(12)
C23 K O5 C21 -168.30(15)
O3 K O5 C22 155.10(11)
O1 K O5 C22 21.51(13)
O6 K O5 C22 9.71(12)
O2 K O5 C22 89.77(13)
O4 K O5 C22 161.06(13)
C3 K O5 C22 -67.66(12)
C2 K O5 C22 -64.80(13)
C1 K O5 C22 -89.57(14)
C4 K O5 C22 -88.04(12)
C5 K O5 C22 -112.37(12)
C23 K O5 C22 -12.52(12)
O5 K O6 C23 -39.85(10)
O3 K O6 C23 -121.95(11)
O1 K O6 C23 152.68(11)
O2 K O6 C23 179.42(10)
O4 K O6 C23 -65.01(10)
C3 K O6 C23 62.02(10)
C2 K O6 C23 85.38(10)
C1 K O6 C23 92.90(11)
C4 K O6 C23 37.71(10)
C5 K O6 C23 25.44(11)
O5 K O6 C24 -156.79(14)
O3 K O6 C24 121.12(13)
O1 K O6 C24 35.75(12)
O2 K O6 C24 62.48(13)
O4 K O6 C24 178.05(12)
C3 K O6 C24 -54.92(13)
C2 K O6 C24 -31.56(13)
C1 K O6 C24 -24.03(14)
C4 K O6 C24 -79.23(13)
C5 K O6 C24 -91.49(13)
C23 K O6 C24 -116.94(17)
O5 K C1 C2 56.37(15)
O3 K C1 C2 179.75(12)
O1 K C1 C2 -65.62(12)
O6 K C1 C2 -17.88(13)
O2 K C1 C2 -123.22(12)
O4 K C1 C2 135.90(10)
C3 K C1 C2 26.01(10)
C4 K C1 C2 54.61(11)
C5 K C1 C2 82.61(11)
C23 K C1 C2 8.69(14)
K C1 C2 C3 -62.67(16)
K C1 C2 C13 116.31(14)
O5 K C2 C1 -140.21(11)
O3 K C2 C1 -0.28(13)
O1 K C2 C1 109.58(12)
O6 K C2 C1 164.41(12)
O2 K C2 C1 54.91(12)
O4 K C2 C1 -64.41(13)
C3 K C2 C1 -133.82(17)
C4 K C2 C1 -108.51(13)
C5 K C2 C1 -82.77(12)
C23 K C2 C1 -172.31(12)
O5 K C2 C3 -6.39(12)
O3 K C2 C3 133.54(10)
O1 K C2 C3 -116.61(11)
O6 K C2 C3 -61.78(11)
O2 K C2 C3 -171.27(10)
O4 K C2 C3 69.41(12)
C1 K C2 C3 133.82(17)
C4 K C2 C3 25.31(9)
C5 K C2 C3 51.04(10)
C23 K C2 C3 -38.49(11)
O5 K C2 C13 104.15(12)
O3 K C2 C13 -115.92(12)
O1 K C2 C13 -6.07(12)
O6 K C2 C13 48.76(12)
O2 K C2 C13 -60.73(12)
O4 K C2 C13 179.95(10)
C3 K C2 C13 110.54(17)
C1 K C2 C13 -115.64(18)
C4 K C2 C13 135.85(14)
C5 K C2 C13 161.58(14)
C23 K C2 C13 72.05(13)
C1 C2 C3 C4 -5.1(3)
C13 C2 C3 C4 175.85(16)
K C2 C3 C4 -69.47(16)
C1 C2 C3 K 64.32(17)
C13 C2 C3 K -114.68(13)
O5 K C3 C4 -52.08(9)
O3 K C3 C4 73.80(10)
O1 K C3 C4 -167.35(9)
O6 K C3 C4 -108.91(9)
O2 K C3 C4 143.25(9)
O4 K C3 C4 0.06(11)
C2 K C3 C4 133.34(15)
C1 K C3 C4 108.66(12)
C5 K C3 C4 21.74(9)
C23 K C3 C4 -87.38(9)
O5 K C3 C2 174.58(10)
O3 K C3 C2 -59.54(11)
O1 K C3 C2 59.31(10)
O6 K C3 C2 117.75(11)
O2 K C3 C2 9.91(12)
O4 K C3 C2 -133.28(10)
C1 K C3 C2 -24.68(10)
C4 K C3 C2 -133.34(15)
C5 K C3 C2 -111.61(12)
C23 K C3 C2 139.28(11)
C2 C3 C4 C5 8.0(3)
K C3 C4 C5 -59.28(18)
C2 C3 C4 C9 -167.96(16)
K C3 C4 C9 124.77(12)
C2 C3 C4 K 67.28(16)
O5 K C4 C5 -93.85(10)
O3 K C4 C5 16.60(11)
O1 K C4 C5 152.54(10)
O6 K C4 C5 -151.31(10)
O2 K C4 C5 88.11(12)
O4 K C4 C5 -41.03(11)
C3 K C4 C5 138.92(15)
C2 K C4 C5 112.91(12)
C1 K C4 C5 85.00(11)
C23 K C4 C5 -136.64(11)
O5 K C4 C3 127.23(9)
O3 K C4 C3 -122.32(9)
O1 K C4 C3 13.62(10)
O6 K C4 C3 69.77(9)
O2 K C4 C3 -50.82(11)
O4 K C4 C3 -179.95(9)
C2 K C4 C3 -26.01(9)
C1 K C4 C3 -53.93(10)
C5 K C4 C3 -138.92(15)
C23 K C4 C3 84.44(9)
O5 K C4 C9 18.76(13)
O3 K C4 C9 129.21(12)
O1 K C4 C9 -94.85(13)
O6 K C4 C9 -38.70(13)
O2 K C4 C9 -159.28(12)
O4 K C4 C9 71.58(13)
C3 K C4 C9 -108.47(17)
C2 K C4 C9 -134.48(15)
C1 K C4 C9 -162.39(15)
C5 K C4 C9 112.61(18)
C23 K C4 C9 -24.03(13)
C3 C4 C5 C6 -168.64(16)
C9 C4 C5 C6 7.4(2)
K C4 C5 C6 135.69(15)
C3 C4 C5 K 55.68(17)
C9 C4 C5 K -128.29(13)
O5 K C5 C4 82.45(10)
O3 K C5 C4 -165.39(10)
O1 K C5 C4 -35.53(13)
O6 K C5 C4 31.26(11)
O2 K C5 C4 -115.27(10)
O4 K C5 C4 139.62(10)
C3 K C5 C4 -23.17(9)
C2 K C5 C4 -51.71(10)
C1 K C5 C4 -80.73(11)
C23 K C5 C4 41.06(10)
O5 K C5 C6 -35.76(16)
O3 K C5 C6 76.41(16)
O1 K C5 C6 -153.73(15)
O6 K C5 C6 -86.94(16)
O2 K C5 C6 126.53(16)
O4 K C5 C6 21.42(16)
C3 K C5 C6 -141.37(18)
C2 K C5 C6 -169.91(18)
C1 K C5 C6 161.06(18)
C4 K C5 C6 -118.2(2)
C23 K C5 C6 -77.15(16)
C4 C5 C6 C7 -5.1(2)
K C5 C6 C7 95.14(18)
C5 C6 C7 C8 -46.32(18)
C5 C6 C7 C10 48.26(19)
C6 C7 C8 C9 82.88(14)
C10 C7 C8 C9 -28.31(12)
C5 C4 C9 C8 41.88(19)
C3 C4 C9 C8 -141.44(14)
K C4 C9 C8 -55.22(17)
C5 C4 C9 C10 -53.08(18)
C3 C4 C9 C10 123.60(15)
K C4 C9 C10 -150.18(11)
C7 C8 C9 C4 -82.06(15)
C7 C8 C9 C10 28.21(12)
C6 C7 C10 C12 40.0(2)
C8 C7 C10 C12 148.19(16)
C6 C7 C10 C11 168.03(15)
C8 C7 C10 C11 -83.81(17)
C6 C7 C10 C9 -80.09(15)
C8 C7 C10 C9 28.07(12)
C4 C9 C10 C12 -36.9(2)
C8 C9 C10 C12 -147.68(15)
C4 C9 C10 C11 -165.52(14)
C8 C9 C10 C11 83.75(16)
C4 C9 C10 C7 82.68(14)
C8 C9 C10 C7 -28.05(12)
C25 O1 C14 C15 -174.07(17)
K O1 C14 C15 31.9(2)
C16 O2 C15 C14 178.72(15)
K O2 C15 C14 60.93(18)
O1 C14 C15 O2 -62.1(2)
C15 O2 C16 C17 175.49(15)
K O2 C16 C17 -64.98(15)
C18 O3 C17 C16 171.75(15)
K O3 C17 C16 -26.6(2)
O2 C16 C17 O3 62.7(2)
C17 O3 C18 C19 179.80(15)
K O3 C18 C19 18.45(18)
C20 O4 C19 C18 -172.38(13)
K O4 C19 C18 70.09(13)
O3 C18 C19 O4 -62.31(17)
C19 O4 C20 C21 -171.50(13)
K O4 C20 C21 -58.13(14)
C22 O5 C21 C20 166.94(15)
K O5 C21 C20 -35.83(18)
O4 C20 C21 O5 62.72(18)
C21 O5 C22 C23 179.40(16)
K O5 C22 C23 21.1(2)
C24 O6 C23 C22 -176.81(14)
K O6 C23 C22 71.94(14)
C24 O6 C23 K 111.25(13)
O5 C22 C23 O6 -65.82(19)
O5 C22 C23 K -14.62(14)
O5 K C23 O6 125.68(12)
O3 K C23 O6 99.94(13)
O1 K C23 O6 -23.40(10)
O2 K C23 O6 -0.75(13)
O4 K C23 O6 120.26(10)
C3 K C23 O6 -113.23(10)
C2 K C23 O6 -96.29(10)
C1 K C23 O6 -99.97(11)
C4 K C23 O6 -140.25(11)
C5 K C23 O6 -156.58(10)
O5 K C23 C22 10.36(10)
O3 K C23 C22 -15.38(18)
O1 K C23 C22 -138.72(12)
O6 K C23 C22 -115.32(17)
O2 K C23 C22 -116.07(12)
O4 K C23 C22 4.94(12)
C3 K C23 C22 131.45(13)
C2 K C23 C22 148.39(12)
C1 K C23 C22 144.71(11)
C4 K C23 C22 104.43(12)
C5 K C23 C22 88.10(12)
C23 O6 C24 C25 -177.48(15)
K O6 C24 C25 -68.01(15)
C14 O1 C25 C24 178.33(16)
K O1 C25 C24 -26.9(2)
O6 C24 C25 O1 66.1(2)
